data_9000925
loop_
_publ_author_name
'Hollabaugh, C. L.'
'Foit, F. F.'

_publ_section_title
;
 The crystal structure of an Al-rich titanite from Grisons, Switzerland
;
_journal_name_full 'American Mineralogist'
_journal_page_first 725
_journal_page_last 732
_journal_volume 69
_journal_year 1984
_chemical_formula_sum 'Ca O5 Si Ti'
_chemical_name_mineral Titanite
_space_group_IT_number 4
_symmetry_space_group_name_Hall 'P 2yb'
_symmetry_space_group_name_H-M 'P 1 21 1'
_cell_angle_alpha 90
_cell_angle_beta 113.9
_cell_angle_gamma 90
_cell_length_a 7.050
_cell_length_b 8.681
_cell_length_c 6.539
_cell_formula_units_Z 4
_cell_volume 365.879
_database_code_amcsd 0000944
_exptl_crystal_density_diffrn 3.559
_cod_original_formula_sum 'Ca Ti Si O5'
_cod_database_code 9000925

loop_
_symmetry_equiv_pos_as_xyz
x,y,z
-x,1/2+y,-z

loop_
_atom_site_label
_atom_site_fract_x
_atom_site_fract_y
_atom_site_fract_z
_atom_site_U_iso_or_equiv
Ca1 0.50010 0.91790 0.74980 0.00697
Ca2 0.02530 0.08350 0.24420 0.00608
Ti1 0.76620 0.75590 0.24860 0.00532
Ti2 0.73560 0.24910 0.75060 0.00443
Si1 0.99710 0.93050 0.75830 0.00950
Si2 0.49120 0.06530 0.24620 -0.00013
O1a 0.98890 0.81620 0.24590 0.00507
O1b 0.50110 0.17360 0.76860 0.00393
O2a 0.16710 0.82140 0.94560 0.01178
O2b 0.32610 0.17990 0.06820 0.00228
O3a 0.63270 0.96080 0.13890 -0.00076
O3b 0.87480 0.04210 0.85950 0.01431
O4a 0.15470 0.30460 0.43040 0.00456
O4b 0.35340 0.68080 0.56260 0.00177
O5a 0.62780 0.45440 0.65330 0.01178
O5b 0.86120 0.53390 0.34320 0.00203

loop_
_cod_related_entry_id
_cod_related_entry_database
_cod_related_entry_code
1 AMCSD 0000944
